data_1508308
loop_
_publ_author_name
'Matsumura, Daiki'
'Kitazawa, Kentaroh'
'Terai, Seiya'
'Kochi, Takuya'
'Ie, Yutaka'
'Nitani, Masashi'
'Aso, Yoshio'
'Kakiuchi, Fumitoshi'

_publ_section_title
;
 Short synthesis of alkyl-substituted acenes using carbonyl-directed C-h
 and C-o functionalization.
;
_journal_issue 15
_journal_name_full 'Organic letters'
_journal_page_first 3882
_journal_page_last 3885
_journal_paper_doi 10.1021/ol301608m
_journal_volume 14
_journal_year 2012
_chemical_formula_sum 'C40.4 H44.8 Cl0.8 O2'
_chemical_formula_weight 590.72
_chemical_name_systematic
; 
 ? 
;
_space_group_IT_number 2
_symmetry_cell_setting triclinic
_symmetry_space_group_name_Hall '-P 1'
_symmetry_space_group_name_H-M 'P -1'
_atom_sites_solution_hydrogens geom
_atom_sites_solution_primary direct
_atom_sites_solution_secondary difmap
_audit_creation_method SHELXL-97
_cell_angle_alpha 70.958(3)
_cell_angle_beta 78.593(3)
_cell_angle_gamma 85.754(2)
_cell_formula_units_Z 2
_cell_length_a 6.2191(5)
_cell_length_b 14.7673(11)
_cell_length_c 19.2467(17)
_cell_measurement_temperature 93(2)
_cell_volume 1637.8(2)
_computing_structure_refinement 'SHELXL-97 (Sheldrick, 1997)'
_computing_structure_solution 'SHELXS-97 (Sheldrick, 1990)'
_diffrn_ambient_temperature 93(2)
_diffrn_measured_fraction_theta_full 0.987
_diffrn_measured_fraction_theta_max 0.987
_diffrn_radiation_monochromator graphite
_diffrn_radiation_source 'fine-focus sealed tube'
_diffrn_radiation_type MoK\a
_diffrn_radiation_wavelength 0.71075
_diffrn_reflns_av_R_equivalents 0.0457
_diffrn_reflns_av_sigmaI/netI 0.0718
_diffrn_reflns_limit_h_max 7
_diffrn_reflns_limit_h_min -7
_diffrn_reflns_limit_k_max 17
_diffrn_reflns_limit_k_min -17
_diffrn_reflns_limit_l_max 22
_diffrn_reflns_limit_l_min -22
_diffrn_reflns_number 12613
_diffrn_reflns_theta_full 25.00
_diffrn_reflns_theta_max 25.00
_diffrn_reflns_theta_min 3.07
_exptl_absorpt_coefficient_mu 0.134
_exptl_absorpt_correction_T_max 0.9736
_exptl_absorpt_correction_T_min 0.9359
_exptl_absorpt_correction_type multi-scan
_exptl_absorpt_process_details 'Jacobson, R. (1998). Private communication to the Rigaku Corporation'
_exptl_crystal_density_diffrn 1.198
_exptl_crystal_density_method 'not measured'
_exptl_crystal_F_000 634
_exptl_crystal_size_max 0.50
_exptl_crystal_size_mid 0.20
_exptl_crystal_size_min 0.20
_refine_diff_density_max 0.425
_refine_diff_density_min -0.401
_refine_diff_density_rms 0.076
_refine_ls_extinction_method none
_refine_ls_goodness_of_fit_ref 1.112
_refine_ls_hydrogen_treatment constr
_refine_ls_matrix_type full
_refine_ls_number_parameters 416
_refine_ls_number_reflns 5715
_refine_ls_number_restraints 3
_refine_ls_restrained_S_all 1.120
_refine_ls_R_factor_all 0.1189
_refine_ls_R_factor_gt 0.0627
_refine_ls_shift/su_max 0.000
_refine_ls_shift/su_mean 0.000
_refine_ls_structure_factor_coef Fsqd
_refine_ls_weighting_details 'calc w=1/[\s^2^(Fo^2^)+(0.1028P)^2^+1.1093P] where P=(Fo^2^+2Fc^2^)/3'
_refine_ls_weighting_scheme calc
_refine_ls_wR_factor_gt 0.1679
_refine_ls_wR_factor_ref 0.2316
_reflns_number_gt 3238
_reflns_number_total 5715
_reflns_threshold_expression >2sigma(I)
_cod_data_source_file ol301608m_si_002.cif
_cod_data_source_block 11f
_cod_depositor_comments
;
The following automatic conversions were performed:
'_atom_site_symetry_multiplicity' tag replaced with
'_atom_site_symmetry_multiplicity'.

Automatic conversion script
Id: cif_correct_tags 1440 2010-10-19 06:21:57Z saulius 

The following automatic conversions were performed:

'_symmetry_cell_setting' value 'Triclinic' changed to 'triclinic'
according to /home/saulius/struct/CIF-dictionaries/cif_core.dic
dictionary named 'cif_core.dic' version 2.4.2 from
2011-04-26.

'_exptl_absorpt_correction_type' value 'Multi-scan'
changed to 'multi-scan' according to
/home/saulius/struct/CIF-dictionaries/cif_core.dic dictionary named
'cif_core.dic' version 2.4.2 from 2011-04-26.

Automatic conversion script
Id: cif_fix_values 1891 2012-01-12 08:04:46Z andrius 
;
_cod_original_sg_symbol_H-M P-1
_cod_original_formula_sum 'C40.40 H44.80 Cl0.80 O2'
_cod_database_code 1508308

loop_
_symmetry_equiv_pos_as_xyz
'x, y, z'
'-x, -y, -z'

loop_
_atom_site_label
_atom_site_type_symbol
_atom_site_fract_x
_atom_site_fract_y
_atom_site_fract_z
_atom_site_U_iso_or_equiv
_atom_site_adp_type
_atom_site_occupancy
_atom_site_symmetry_multiplicity
_atom_site_calc_flag
_atom_site_refinement_flags
_atom_site_disorder_assembly
_atom_site_disorder_group
C1 C -0.4069(5) 0.5642(3) 0.5906(2) 0.0290(8) Uani 1 1 d . . .
C2 C -0.2945(6) 0.5058(3) 0.5514(2) 0.0305(8) Uani 1 1 d . . .
H1 H -0.3141 0.5158 0.5017 0.037 Uiso 1 1 calc R . .
C3 C -0.1551(6) 0.4336(3) 0.5828(2) 0.0324(9) Uani 1 1 d . . .
H2 H -0.0851 0.3941 0.5545 0.039 Uiso 1 1 calc R . .
C4 C -0.1130(5) 0.4164(2) 0.6546(2) 0.0286(8) Uani 1 1 d . . .
C5 C -0.2267(5) 0.4742(2) 0.6958(2) 0.0279(8) Uani 1 1 d . . .
C6 C -0.2060(6) 0.4633(2) 0.7741(2) 0.0306(9) Uani 1 1 d . . .
C7 C -0.4064(6) 0.4814(3) 0.8245(2) 0.0291(8) Uani 1 1 d . . .
C8 C -0.4524(6) 0.4300(3) 0.9017(2) 0.0316(9) Uani 1 1 d . . .
C9 C -0.6439(6) 0.4548(3) 0.9428(2) 0.0370(9) Uani 1 1 d . . .
H3 H -0.6791 0.4220 0.9949 0.044 Uiso 1 1 calc R . .
C10 C -0.7855(6) 0.5259(3) 0.9100(2) 0.0385(9) Uani 1 1 d . . .
H4 H -0.9157 0.5396 0.9403 0.046 Uiso 1 1 calc R . .
C11 C -0.7421(6) 0.5779(3) 0.8339(2) 0.0299(8) Uani 1 1 d . . .
C12 C -0.5496(6) 0.5550(3) 0.7917(2) 0.0299(8) Uani 1 1 d . . .
C13 C -0.4798(5) 0.6064(3) 0.7105(2) 0.0298(8) Uani 1 1 d . . .
C14 C -0.3729(5) 0.5472(2) 0.6638(2) 0.0285(8) Uani 1 1 d . . .
O1 O -0.0300(4) 0.44143(19) 0.79610(16) 0.0396(7) Uani 1 1 d . . .
O2 O -0.5058(4) 0.69387(18) 0.68383(15) 0.0357(6) Uani 1 1 d . . .
C15 C -0.5628(6) 0.6391(2) 0.5560(2) 0.0293(8) Uani 1 1 d . . .
C16 C -0.4914(6) 0.7079(3) 0.4869(2) 0.0342(9) Uani 1 1 d . . .
H5 H -0.3459 0.7049 0.4607 0.041 Uiso 1 1 calc R . .
C17 C -0.6337(6) 0.7809(3) 0.4564(2) 0.0348(9) Uani 1 1 d . . .
H6 H -0.5830 0.8270 0.4092 0.042 Uiso 1 1 calc R . .
C18 C -0.8464(6) 0.7884(3) 0.4926(2) 0.0346(9) Uani 1 1 d . . .
C19 C -0.9199(6) 0.7160(3) 0.5594(2) 0.0334(9) Uani 1 1 d . . .
H7 H -1.0681 0.7165 0.5840 0.040 Uiso 1 1 calc R . .
C20 C -0.7789(6) 0.6433(3) 0.5903(2) 0.0332(9) Uani 1 1 d . . .
H8 H -0.8323 0.5952 0.6361 0.040 Uiso 1 1 calc R . .
C21 C -0.9947(7) 0.8714(3) 0.4618(3) 0.0430(10) Uani 1 1 d . . .
H9 H -1.1312 0.8469 0.4569 0.064 Uiso 1 1 calc R . .
H10 H -0.9210 0.9116 0.4127 0.064 Uiso 1 1 calc R . .
H11 H -1.0281 0.9095 0.4960 0.064 Uiso 1 1 calc R . .
C22 C 0.0363(5) 0.3344(2) 0.6837(2) 0.0289(8) Uani 1 1 d . . .
C23 C -0.0112(6) 0.2447(3) 0.6822(2) 0.0304(8) Uani 1 1 d . . .
H12 H -0.1378 0.2368 0.6641 0.036 Uiso 1 1 calc R . .
C24 C 0.1244(6) 0.1664(3) 0.7067(2) 0.0313(9) Uani 1 1 d . . .
H13 H 0.0867 0.1054 0.7063 0.038 Uiso 1 1 calc R . .
C25 C 0.3127(6) 0.1749(3) 0.7318(2) 0.0344(9) Uani 1 1 d . . .
C26 C 0.3650(6) 0.2657(3) 0.7304(2) 0.0351(9) Uani 1 1 d . . .
H14 H 0.4957 0.2739 0.7461 0.042 Uiso 1 1 calc R . .
C27 C 0.2297(6) 0.3445(3) 0.7065(2) 0.0348(9) Uani 1 1 d . . .
H15 H 0.2696 0.4058 0.7057 0.042 Uiso 1 1 calc R . .
C28 C 0.4580(7) 0.0894(3) 0.7601(2) 0.0430(10) Uani 1 1 d . . .
H16 H 0.3959 0.0537 0.8121 0.065 Uiso 1 1 calc R . .
H17 H 0.6051 0.1114 0.7575 0.065 Uiso 1 1 calc R . .
H18 H 0.4671 0.0477 0.7291 0.065 Uiso 1 1 calc R . .
C29 C -0.3111(6) 0.3478(3) 0.9390(2) 0.0360(9) Uani 1 1 d . . .
H19 H -0.3593 0.3293 0.9940 0.043 Uiso 1 1 calc R . .
H20 H -0.1567 0.3687 0.9269 0.043 Uiso 1 1 calc R . .
C30 C -0.3258(6) 0.2602(3) 0.9131(2) 0.0342(9) Uani 1 1 d . . .
H21 H -0.4824 0.2437 0.9216 0.041 Uiso 1 1 calc R . .
H22 H -0.2700 0.2790 0.8585 0.041 Uiso 1 1 calc R . .
C31 C -0.2002(6) 0.1695(3) 0.9513(2) 0.0333(9) Uani 1 1 d . . .
C32 C -0.2192(7) 0.0954(3) 0.9122(3) 0.0462(11) Uani 1 1 d . . .
H23 H -0.3744 0.0827 0.9162 0.069 Uiso 1 1 calc R . .
H24 H -0.1449 0.0358 0.9362 0.069 Uiso 1 1 calc R . .
H25 H -0.1506 0.1206 0.8593 0.069 Uiso 1 1 calc R . .
C33 C 0.0424(7) 0.1913(3) 0.9417(3) 0.0482(11) Uani 1 1 d . . .
H26 H 0.1026 0.2210 0.8884 0.072 Uiso 1 1 calc R . .
H27 H 0.1226 0.1317 0.9614 0.072 Uiso 1 1 calc R . .
H28 H 0.0576 0.2354 0.9690 0.072 Uiso 1 1 calc R . .
C34 C -0.3004(6) 0.1271(3) 1.0336(2) 0.0387(9) Uani 1 1 d . . .
H29 H -0.2875 0.1730 1.0597 0.058 Uiso 1 1 calc R . .
H30 H -0.2227 0.0676 1.0557 0.058 Uiso 1 1 calc R . .
H31 H -0.4556 0.1135 1.0387 0.058 Uiso 1 1 calc R . .
C35 C -0.9109(6) 0.6500(2) 0.8023(2) 0.0306(8) Uani 1 1 d . . .
H32 H -1.0586 0.6217 0.8228 0.037 Uiso 1 1 calc R . .
H33 H -0.8848 0.6645 0.7473 0.037 Uiso 1 1 calc R . .
C36 C -0.9055(6) 0.7430(3) 0.8202(3) 0.0373(10) Uani 1 1 d . . .
H34 H -0.7591 0.7718 0.7975 0.045 Uiso 1 1 calc R . .
H35 H -0.9217 0.7270 0.8750 0.045 Uiso 1 1 calc R . .
C37 C -1.0787(6) 0.8187(3) 0.7939(2) 0.0371(10) Uani 1 1 d . . .
C38 C -1.0605(7) 0.9028(3) 0.8218(3) 0.0520(12) Uani 1 1 d . . .
H36 H -1.1707 0.9517 0.8047 0.078 Uiso 1 1 calc R . .
H37 H -0.9137 0.9304 0.8021 0.078 Uiso 1 1 calc R . .
H38 H -1.0854 0.8804 0.8766 0.078 Uiso 1 1 calc R . .
C39 C -1.3060(7) 0.7783(4) 0.8267(5) 0.088(2) Uani 1 1 d . . .
H39 H -1.4152 0.8295 0.8141 0.132 Uiso 1 1 calc R . .
H40 H -1.3219 0.7513 0.8811 0.132 Uiso 1 1 calc R . .
H41 H -1.3285 0.7279 0.8061 0.132 Uiso 1 1 calc R . .
C40 C -1.0486(17) 0.8533(5) 0.7097(3) 0.139(4) Uani 1 1 d . . .
H42 H -1.0872 0.8021 0.6925 0.208 Uiso 1 1 calc R . .
H43 H -0.8953 0.8712 0.6882 0.208 Uiso 1 1 calc R . .
H44 H -1.1439 0.9092 0.6935 0.208 Uiso 1 1 calc R . .
Cl3 Cl -1.4853(4) 1.00610(17) 0.46992(14) 0.0374(6) Uani 0.40 1 d PD A -2
Cl4 Cl -1.5319(5) 0.95882(17) 0.63181(15) 0.0463(7) Uani 0.40 1 d PD A -2
C42 C -1.5547(17) 0.9184(8) 0.5569(5) 0.044(3) Uani 0.40 1 d PD A -2
H45 H -1.4575 0.8619 0.5583 0.053 Uiso 0.40 1 calc PR A -2
H46 H -1.7074 0.8979 0.5633 0.053 Uiso 0.40 1 calc PR A -2

loop_
_atom_site_aniso_label
_atom_site_aniso_U_11
_atom_site_aniso_U_22
_atom_site_aniso_U_33
_atom_site_aniso_U_23
_atom_site_aniso_U_13
_atom_site_aniso_U_12
C1 0.0263(17) 0.0280(19) 0.032(2) -0.0108(16) 0.0009(16) -0.0044(14)
C2 0.0320(18) 0.032(2) 0.028(2) -0.0121(17) 0.0002(16) -0.0037(15)
C3 0.0327(19) 0.032(2) 0.033(2) -0.0160(17) 0.0007(17) -0.0003(15)
C4 0.0262(17) 0.0270(19) 0.028(2) -0.0084(16) 0.0050(16) -0.0042(14)
C5 0.0288(17) 0.0217(18) 0.031(2) -0.0077(16) 0.0014(16) -0.0062(13)
C6 0.0315(19) 0.0198(18) 0.040(2) -0.0094(16) -0.0060(17) 0.0033(14)
C7 0.0283(18) 0.030(2) 0.035(2) -0.0181(17) -0.0069(17) 0.0023(14)
C8 0.0349(19) 0.033(2) 0.030(2) -0.0136(17) -0.0077(17) 0.0027(15)
C9 0.042(2) 0.037(2) 0.029(2) -0.0103(18) -0.0022(18) 0.0048(17)
C10 0.038(2) 0.036(2) 0.039(3) -0.0135(19) -0.0028(19) 0.0085(16)
C11 0.0297(18) 0.030(2) 0.031(2) -0.0124(17) -0.0034(17) 0.0027(14)
C12 0.0321(19) 0.029(2) 0.030(2) -0.0111(16) -0.0059(17) -0.0010(14)
C13 0.0269(18) 0.031(2) 0.031(2) -0.0128(17) 0.0014(16) -0.0006(14)
C14 0.0271(17) 0.0244(19) 0.034(2) -0.0106(16) -0.0026(16) -0.0021(14)
O1 0.0351(14) 0.0423(16) 0.0471(18) -0.0210(14) -0.0115(13) 0.0055(11)
O2 0.0438(15) 0.0267(15) 0.0358(16) -0.0115(12) -0.0033(13) 0.0026(11)
C15 0.0306(18) 0.028(2) 0.028(2) -0.0096(16) -0.0014(16) -0.0046(14)
C16 0.0330(19) 0.039(2) 0.031(2) -0.0146(18) -0.0006(17) -0.0023(16)
C17 0.045(2) 0.029(2) 0.029(2) -0.0092(17) -0.0013(18) -0.0055(16)
C18 0.042(2) 0.027(2) 0.037(2) -0.0123(17) -0.0095(19) 0.0002(15)
C19 0.0316(19) 0.034(2) 0.036(2) -0.0156(18) -0.0027(17) -0.0022(15)
C20 0.035(2) 0.031(2) 0.032(2) -0.0093(17) -0.0032(18) -0.0037(15)
C21 0.047(2) 0.033(2) 0.051(3) -0.015(2) -0.014(2) 0.0042(17)
C22 0.0278(18) 0.0267(19) 0.030(2) -0.0087(16) 0.0014(16) -0.0026(14)
C23 0.0306(18) 0.033(2) 0.027(2) -0.0117(16) -0.0017(16) 0.0013(15)
C24 0.0352(19) 0.0262(19) 0.031(2) -0.0090(16) -0.0028(17) -0.0021(15)
C25 0.0308(19) 0.040(2) 0.027(2) -0.0075(17) -0.0006(17) 0.0066(16)
C26 0.0321(19) 0.039(2) 0.035(2) -0.0113(18) -0.0068(18) 0.0001(16)
C27 0.0299(19) 0.039(2) 0.035(2) -0.0145(18) 0.0005(17) -0.0010(16)
C28 0.046(2) 0.044(2) 0.035(2) -0.0065(19) -0.011(2) 0.0071(18)
C29 0.043(2) 0.040(2) 0.028(2) -0.0135(18) -0.0105(18) 0.0059(17)
C30 0.038(2) 0.031(2) 0.036(2) -0.0128(18) -0.0113(18) 0.0055(16)
C31 0.0337(19) 0.033(2) 0.035(2) -0.0137(18) -0.0080(18) 0.0056(15)
C32 0.058(3) 0.037(2) 0.046(3) -0.017(2) -0.010(2) 0.0045(19)
C33 0.041(2) 0.043(2) 0.058(3) -0.012(2) -0.012(2) 0.0071(18)
C34 0.042(2) 0.037(2) 0.035(2) -0.0107(18) -0.0060(19) 0.0035(17)
C35 0.0350(19) 0.0259(19) 0.031(2) -0.0113(16) -0.0021(17) 0.0014(15)
C36 0.035(2) 0.030(2) 0.050(3) -0.0157(19) -0.0118(19) 0.0028(15)
C37 0.043(2) 0.033(2) 0.039(2) -0.0141(18) -0.017(2) 0.0096(16)
C38 0.047(2) 0.038(2) 0.080(4) -0.025(2) -0.023(3) 0.0093(19)
C39 0.040(3) 0.050(3) 0.190(7) -0.057(4) -0.029(4) 0.013(2)
C40 0.285(11) 0.084(5) 0.040(4) -0.023(3) -0.048(5) 0.111(6)
Cl3 0.0369(12) 0.0283(13) 0.0429(15) -0.0099(13) -0.0024(14) 0.0053(9)
Cl4 0.0686(17) 0.0361(14) 0.0419(16) -0.0105(11) -0.0275(14) -0.0112(12)
C42 0.044(6) 0.049(7) 0.041(7) -0.024(6) 0.007(5) -0.002(5)

loop_
_atom_type_symbol
_atom_type_description
_atom_type_scat_dispersion_real
_atom_type_scat_dispersion_imag
_atom_type_scat_source
C C 0.0033 0.0016 'International Tables Vol C Tables 4.2.6.8 and 6.1.1.4'
H H 0.0000 0.0000 'International Tables Vol C Tables 4.2.6.8 and 6.1.1.4'
Cl Cl 0.1484 0.1585 'International Tables Vol C Tables 4.2.6.8 and 6.1.1.4'
O O 0.0106 0.0060 'International Tables Vol C Tables 4.2.6.8 and 6.1.1.4'

loop_
_geom_angle_atom_site_label_1
_geom_angle_atom_site_label_2
_geom_angle_atom_site_label_3
_geom_angle
C2 C1 C14 117.4(3)
C2 C1 C15 120.2(3)
C14 C1 C15 122.4(3)
C3 C2 C1 121.6(4)
C3 C2 H1 119.2
C1 C2 H1 119.2
C2 C3 C4 122.5(4)
C2 C3 H2 118.7
C4 C3 H2 118.7
C3 C4 C5 116.9(3)
C3 C4 C22 117.9(3)
C5 C4 C22 125.1(3)
C4 C5 C14 120.4(3)
C4 C5 C6 123.8(3)
C14 C5 C6 115.8(3)
O1 C6 C7 121.2(3)
O1 C6 C5 121.8(3)
C7 C6 C5 117.0(3)
C8 C7 C12 120.8(3)
C8 C7 C6 122.5(3)
C12 C7 C6 116.7(3)
C9 C8 C7 116.8(3)
C9 C8 C29 120.0(4)
C7 C8 C29 123.1(3)
C10 C9 C8 122.1(4)
C10 C9 H3 118.9
C8 C9 H3 118.9
C9 C10 C11 121.9(4)
C9 C10 H4 119.0
C11 C10 H4 119.0
C12 C11 C10 117.0(3)
C12 C11 C35 124.6(3)
C10 C11 C35 118.3(3)
C11 C12 C7 121.3(3)
C11 C12 C13 122.8(3)
C7 C12 C13 115.9(3)
O2 C13 C14 122.0(3)
O2 C13 C12 121.6(3)
C14 C13 C12 116.4(3)
C1 C14 C5 121.1(3)
C1 C14 C13 122.2(3)
C5 C14 C13 116.6(3)
C20 C15 C16 118.0(3)
C20 C15 C1 122.0(3)
C16 C15 C1 119.9(3)
C17 C16 C15 119.9(4)
C17 C16 H5 120.0
C15 C16 H5 120.0
C18 C17 C16 122.1(4)
C18 C17 H6 119.0
C16 C17 H6 119.0
C17 C18 C19 117.4(3)
C17 C18 C21 121.8(4)
C19 C18 C21 120.8(4)
C20 C19 C18 120.8(4)
C20 C19 H7 119.6
C18 C19 H7 119.6
C15 C20 C19 121.6(4)
C15 C20 H8 119.2
C19 C20 H8 119.2
C18 C21 H9 109.5
C18 C21 H10 109.5
H9 C21 H10 109.5
C18 C21 H11 109.5
H9 C21 H11 109.5
H10 C21 H11 109.5
C23 C22 C27 118.1(3)
C23 C22 C4 118.1(3)
C27 C22 C4 123.6(3)
C24 C23 C22 120.7(3)
C24 C23 H12 119.6
C22 C23 H12 119.6
C25 C24 C23 121.6(3)
C25 C24 H13 119.2
C23 C24 H13 119.2
C24 C25 C26 117.6(3)
C24 C25 C28 121.7(4)
C26 C25 C28 120.7(3)
C27 C26 C25 121.3(3)
C27 C26 H14 119.3
C25 C26 H14 119.3
C26 C27 C22 120.6(4)
C26 C27 H15 119.7
C22 C27 H15 119.7
C25 C28 H16 109.5
C25 C28 H17 109.5
H16 C28 H17 109.5
C25 C28 H18 109.5
H16 C28 H18 109.5
H17 C28 H18 109.5
C8 C29 C30 111.3(3)
C8 C29 H19 109.4
C30 C29 H19 109.4
C8 C29 H20 109.4
C30 C29 H20 109.4
H19 C29 H20 108.0
C31 C30 C29 116.1(3)
C31 C30 H21 108.3
C29 C30 H21 108.3
C31 C30 H22 108.3
C29 C30 H22 108.3
H21 C30 H22 107.4
C34 C31 C33 110.7(3)
C34 C31 C32 108.3(3)
C33 C31 C32 108.6(3)
C34 C31 C30 111.4(3)
C33 C31 C30 110.6(3)
C32 C31 C30 107.2(3)
C31 C32 H23 109.5
C31 C32 H24 109.5
H23 C32 H24 109.5
C31 C32 H25 109.5
H23 C32 H25 109.5
H24 C32 H25 109.5
C31 C33 H26 109.5
C31 C33 H27 109.5
H26 C33 H27 109.5
C31 C33 H28 109.5
H26 C33 H28 109.5
H27 C33 H28 109.5
C31 C34 H29 109.5
C31 C34 H30 109.5
H29 C34 H30 109.5
C31 C34 H31 109.5
H29 C34 H31 109.5
H30 C34 H31 109.5
C11 C35 C36 112.6(3)
C11 C35 H32 109.1
C36 C35 H32 109.1
C11 C35 H33 109.1
C36 C35 H33 109.1
H32 C35 H33 107.8
C35 C36 C37 116.5(3)
C35 C36 H34 108.2
C37 C36 H34 108.2
C35 C36 H35 108.2
C37 C36 H35 108.2
H34 C36 H35 107.3
C40 C37 C39 109.4(6)
C40 C37 C38 109.7(4)
C39 C37 C38 107.2(4)
C40 C37 C36 110.7(4)
C39 C37 C36 110.4(4)
C38 C37 C36 109.3(3)
C37 C38 H36 109.5
C37 C38 H37 109.5
H36 C38 H37 109.5
C37 C38 H38 109.5
H36 C38 H38 109.5
H37 C38 H38 109.5
C37 C39 H39 109.5
C37 C39 H40 109.5
H39 C39 H40 109.5
C37 C39 H41 109.5
H39 C39 H41 109.5
H40 C39 H41 109.5
C37 C40 H42 109.5
C37 C40 H43 109.5
H42 C40 H43 109.5
C37 C40 H44 109.5
H42 C40 H44 109.5
H43 C40 H44 109.5
Cl3 C42 Cl4 112.7(6)
Cl3 C42 H45 109.1
Cl4 C42 H45 109.1
Cl3 C42 H46 109.1
Cl4 C42 H46 109.1
H45 C42 H46 107.8

loop_
_geom_bond_atom_site_label_1
_geom_bond_atom_site_label_2
_geom_bond_distance
C1 C2 1.390(5)
C1 C14 1.404(5)
C1 C15 1.491(5)
C2 C3 1.381(5)
C2 H1 0.9500
C3 C4 1.394(5)
C3 H2 0.9500
C4 C5 1.411(5)
C4 C22 1.496(5)
C5 C14 1.418(5)
C5 C6 1.494(5)
C6 O1 1.234(4)
C6 C7 1.486(5)
C7 C8 1.412(5)
C7 C12 1.416(5)
C8 C9 1.389(5)
C8 C29 1.511(5)
C9 C10 1.388(5)
C9 H3 0.9500
C10 C11 1.396(5)
C10 H4 0.9500
C11 C12 1.393(5)
C11 C35 1.508(5)
C12 C13 1.488(5)
C13 O2 1.236(4)
C13 C14 1.484(5)
C15 C20 1.382(5)
C15 C16 1.397(5)
C16 C17 1.393(5)
C16 H5 0.9500
C17 C18 1.383(6)
C17 H6 0.9500
C18 C19 1.396(5)
C18 C21 1.509(5)
C19 C20 1.387(5)
C19 H7 0.9500
C20 H8 0.9500
C21 H9 0.9800
C21 H10 0.9800
C21 H11 0.9800
C22 C23 1.390(5)
C22 C27 1.393(5)
C23 C24 1.389(5)
C23 H12 0.9500
C24 C25 1.381(5)
C24 H13 0.9500
C25 C26 1.393(5)
C25 C28 1.511(5)
C26 C27 1.390(5)
C26 H14 0.9500
C27 H15 0.9500
C28 H16 0.9800
C28 H17 0.9800
C28 H18 0.9800
C29 C30 1.547(5)
C29 H19 0.9900
C29 H20 0.9900
C30 C31 1.541(5)
C30 H21 0.9900
C30 H22 0.9900
C31 C34 1.521(6)
C31 C33 1.529(5)
C31 C32 1.539(5)
C32 H23 0.9800
C32 H24 0.9800
C32 H25 0.9800
C33 H26 0.9800
C33 H27 0.9800
C33 H28 0.9800
C34 H29 0.9800
C34 H30 0.9800
C34 H31 0.9800
C35 C36 1.525(5)
C35 H32 0.9900
C35 H33 0.9900
C36 C37 1.527(5)
C36 H34 0.9900
C36 H35 0.9900
C37 C40 1.509(7)
C37 C39 1.510(7)
C37 C38 1.525(6)
C38 H36 0.9800
C38 H37 0.9800
C38 H38 0.9800
C39 H39 0.9800
C39 H40 0.9800
C39 H41 0.9800
C40 H42 0.9800
C40 H43 0.9800
C40 H44 0.9800
Cl3 C42 1.746(10)
Cl4 C42 1.763(9)
C42 H45 0.9900
C42 H46 0.9900

loop_
_geom_torsion_atom_site_label_1
_geom_torsion_atom_site_label_2
_geom_torsion_atom_site_label_3
_geom_torsion_atom_site_label_4
_geom_torsion
C14 C1 C2 C3 0.2(5)
C15 C1 C2 C3 -177.6(3)
C1 C2 C3 C4 -1.9(5)
C2 C3 C4 C5 2.4(5)
C2 C3 C4 C22 178.4(3)
C3 C4 C5 C14 -1.2(5)
C22 C4 C5 C14 -176.9(3)
C3 C4 C5 C6 178.1(3)
C22 C4 C5 C6 2.4(5)
C4 C5 C6 O1 36.2(5)
C14 C5 C6 O1 -144.4(3)
C4 C5 C6 C7 -144.6(3)
C14 C5 C6 C7 34.8(4)
O1 C6 C7 C8 -35.2(5)
C5 C6 C7 C8 145.6(3)
O1 C6 C7 C12 143.4(3)
C5 C6 C7 C12 -35.8(4)
C12 C7 C8 C9 0.6(5)
C6 C7 C8 C9 179.2(3)
C12 C7 C8 C29 177.1(3)
C6 C7 C8 C29 -4.3(5)
C7 C8 C9 C10 0.5(6)
C29 C8 C9 C10 -176.1(3)
C8 C9 C10 C11 -1.0(6)
C9 C10 C11 C12 0.2(5)
C9 C10 C11 C35 176.7(3)
C10 C11 C12 C7 0.9(5)
C35 C11 C12 C7 -175.3(3)
C10 C11 C12 C13 -178.3(3)
C35 C11 C12 C13 5.5(5)
C8 C7 C12 C11 -1.3(5)
C6 C7 C12 C11 -180.0(3)
C8 C7 C12 C13 177.9(3)
C6 C7 C12 C13 -0.8(4)
C11 C12 C13 O2 38.6(5)
C7 C12 C13 O2 -140.6(3)
C11 C12 C13 C14 -142.8(3)
C7 C12 C13 C14 38.0(4)
C2 C1 C14 C5 0.9(5)
C15 C1 C14 C5 178.7(3)
C2 C1 C14 C13 178.6(3)
C15 C1 C14 C13 -3.7(5)
C4 C5 C14 C1 -0.4(5)
C6 C5 C14 C1 -179.8(3)
C4 C5 C14 C13 -178.2(3)
C6 C5 C14 C13 2.5(4)
O2 C13 C14 C1 -38.1(5)
C12 C13 C14 C1 143.3(3)
O2 C13 C14 C5 139.6(3)
C12 C13 C14 C5 -39.0(4)
C2 C1 C15 C20 124.6(4)
C14 C1 C15 C20 -53.1(5)
C2 C1 C15 C16 -55.5(5)
C14 C1 C15 C16 126.8(4)
C20 C15 C16 C17 3.3(5)
C1 C15 C16 C17 -176.6(3)
C15 C16 C17 C18 0.3(6)
C16 C17 C18 C19 -4.1(6)
C16 C17 C18 C21 175.7(3)
C17 C18 C19 C20 4.3(5)
C21 C18 C19 C20 -175.5(3)
C16 C15 C20 C19 -3.1(5)
C1 C15 C20 C19 176.8(3)
C18 C19 C20 C15 -0.7(6)
C3 C4 C22 C23 -53.2(5)
C5 C4 C22 C23 122.4(4)
C3 C4 C22 C27 121.2(4)
C5 C4 C22 C27 -63.1(5)
C27 C22 C23 C24 3.6(6)
C4 C22 C23 C24 178.4(4)
C22 C23 C24 C25 -1.5(6)
C23 C24 C25 C26 -1.2(6)
C23 C24 C25 C28 178.7(4)
C24 C25 C26 C27 1.7(6)
C28 C25 C26 C27 -178.2(4)
C25 C26 C27 C22 0.5(6)
C23 C22 C27 C26 -3.1(6)
C4 C22 C27 C26 -177.6(4)
C9 C8 C29 C30 108.4(4)
C7 C8 C29 C30 -68.0(5)
C8 C29 C30 C31 -176.2(3)
C29 C30 C31 C34 66.9(4)
C29 C30 C31 C33 -56.6(5)
C29 C30 C31 C32 -174.8(3)
C12 C11 C35 C36 -105.9(4)
C10 C11 C35 C36 77.9(4)
C11 C35 C36 C37 -176.9(4)
C35 C36 C37 C40 -63.5(6)
C35 C36 C37 C39 57.8(5)
C35 C36 C37 C38 175.5(4)
